data_7031924
loop_
_publ_author_name
'Lohr, Tracy L.'
'Piers, Warren E.'
'Sgro, Michael J.'
'Parvez, Masood'

_publ_section_title
;
 Silver ion enhanced C-H activation in Pt(ii) hydroxo complexes.
;
_journal_issue 37
_journal_name_full 'Dalton transactions (Cambridge, England : 2003)'
_journal_page_first 13858
_journal_page_last 13864
_journal_paper_doi 10.1039/c4dt01934b
_journal_volume 43
_journal_year 2014
_chemical_formula_sum 'C98 H103 Ag F6 N3 O6 Pt S2'
_chemical_formula_weight 1899.91
_space_group_IT_number 2
_symmetry_cell_setting triclinic
_symmetry_space_group_name_Hall '-P 1'
_symmetry_space_group_name_H-M 'P -1'
_atom_sites_solution_hydrogens geom
_atom_sites_solution_primary direct
_atom_sites_solution_secondary difmap
_audit_creation_method SHELXL-97
_cell_angle_alpha 78.9230(10)
_cell_angle_beta 89.523(2)
_cell_angle_gamma 67.9660(10)
_cell_formula_units_Z 2
_cell_length_a 12.6720(4)
_cell_length_b 15.2570(5)
_cell_length_c 26.7190(9)
_cell_measurement_reflns_used 30296
_cell_measurement_temperature 173(2)
_cell_measurement_theta_max 27.485
_cell_measurement_theta_min 0.998
_cell_volume 4687.7(3)
_computing_cell_refinement 'HKL DENZO (Otwinowski & Minor, 1997)'
_computing_data_collection 'COLLECT (Hooft, 1998)'
_computing_data_reduction 'SCALEPACK (Otwinowski & Minor, 1997)'
_computing_molecular_graphics 'ORTEP-3 (Farrugia, 1997)'
_computing_publication_material 'SHELXL-97 (Sheldrick, 2008)'
_computing_structure_refinement 'SHELXL-97 (Sheldrick, 2008)'
_computing_structure_solution 'SIR92 (Altomare et al., 1991)'
_diffrn_ambient_temperature 173(2)
_diffrn_measured_fraction_theta_full 0.926
_diffrn_measured_fraction_theta_max 0.912
_diffrn_measurement_device_type 'Bruker P4'
_diffrn_measurement_method '\w scans'
_diffrn_radiation_monochromator graphite
_diffrn_radiation_source 'fine-focus sealed tube'
_diffrn_radiation_type MoK\a
_diffrn_radiation_wavelength 0.71073
_diffrn_reflns_av_R_equivalents 0.0428
_diffrn_reflns_av_sigmaI/netI 0.0553
_diffrn_reflns_limit_h_max 15
_diffrn_reflns_limit_h_min -15
_diffrn_reflns_limit_k_max 19
_diffrn_reflns_limit_k_min -19
_diffrn_reflns_limit_l_max 33
_diffrn_reflns_limit_l_min -33
_diffrn_reflns_number 30296
_diffrn_reflns_theta_full 25.00
_diffrn_reflns_theta_max 26.45
_diffrn_reflns_theta_min 1.47
_exptl_absorpt_coefficient_mu 1.808
_exptl_absorpt_correction_T_max 0.9146
_exptl_absorpt_correction_T_min 0.7596
_exptl_absorpt_correction_type multi-scan
_exptl_absorpt_process_details 'SORTAV: (Blessing, 1997)'
_exptl_crystal_colour red
_exptl_crystal_density_diffrn 1.346
_exptl_crystal_density_method 'not measured'
_exptl_crystal_description blocks
_exptl_crystal_F_000 1942
_exptl_crystal_size_max 0.16
_exptl_crystal_size_mid 0.10
_exptl_crystal_size_min 0.05
_platon_squeeze_details
;PROBLEM: VERY LARGE Solvent Accessible VOID(S) in Structure   ! 
RESPONSE: During the 
refinement of the structure, electron density peaks were located 
that were believed to be highly disordered 
solvent molecules (possibly benzene). Attempts 
made to model the solvent molecule were not successful. 
The SQUEEZE option in PLATON (Spek, 2009) indicated there was a 
large solvent cavity 309.1 Ang^3. In the final cycles of refinement, 
this contribution (77) to the 
electron density was removed from the observed data. The 
density, the F(000) value, the molecular weight and the formula are 
given without taking into account the results obtained with the 
SQUEEZE option PLATON (Spek, 2009). Similar treatments of disordered 
solvent molecules were carried out by St\"ahler et al. (2001), 
Cox et al. (2003), Mohamed et al. (2003) and Athimoolam et al. (2005). 
References: 
  
Spek, A. L. (2009). Acta Cryst. D65, 148--155.
  
Athimoolam, S., Kumar, J., Ramakrishnan, V. & Rajaram, R.K. (2005). 
Acta Cryst. E61, m2014-m2017. 
  
Cox, J.P., Kumarasammy, Y., Nahar, L., Sarkar D.S. & Shoeb, M. 
(2003). Acta Cryst. E59, o975-o977. 
  
Mohamed, A.A., Krause Bauer, A.J., Bruce, E.A. & Bruce M.R.M. 
(2003). Acta Cryst. C59, m84-m86. 
  
Stahler, R., Nather, C. & Bensch, W. (2001). Acta Cryst. 
C57, 26-27.
;
_refine_diff_density_max 0.987
_refine_diff_density_min -0.894
_refine_diff_density_rms 0.188
_refine_ls_extinction_method none
_refine_ls_goodness_of_fit_ref 1.234
_refine_ls_hydrogen_treatment constr
_refine_ls_matrix_type full
_refine_ls_number_parameters 1070
_refine_ls_number_reflns 17618
_refine_ls_number_restraints 0
_refine_ls_restrained_S_all 1.234
_refine_ls_R_factor_all 0.0877
_refine_ls_R_factor_gt 0.0698
_refine_ls_shift/su_max 0.001
_refine_ls_shift/su_mean 0.000
_refine_ls_structure_factor_coef Fsqd
_refine_ls_weighting_details 'calc w=1/[\s^2^(Fo^2^)+(0.0723P)^2^+14.8805P] where P=(Fo^2^+2Fc^2^)/3'
_refine_ls_weighting_scheme calc
_refine_ls_wR_factor_gt 0.1757
_refine_ls_wR_factor_ref 0.1857
_reflns_number_gt 14687
_reflns_number_total 17618
_reflns_threshold_expression >2sigma(I)
_cod_data_source_file c4dt01934b2.cif
_cod_data_source_block shelxl
_cod_depositor_comments
;
The following automatic conversions were performed:

'_symmetry_cell_setting' value 'Triclinic' changed to 'triclinic'
according to
/usr/data/users/saulius/crontab/automatic-downloads/rss-feeds/RSC/lib/dictionaries/cif_core.dic
dictionary named 'cif_core.dic' version 2.4.2 from 2011-04-26.

Automatic conversion script
Id: cif_fix_values 2281 2013-09-26 08:29:07Z andrius 

 Adding full bibliography for 7031924.cif.
;
_cod_original_sg_symbol_H-M P-1
_cod_database_code 7031924

loop_
_symmetry_equiv_pos_as_xyz
'x, y, z'
'-x, -y, -z'

loop_
_atom_site_label
_atom_site_type_symbol
_atom_site_fract_x
_atom_site_fract_y
_atom_site_fract_z
_atom_site_U_iso_or_equiv
_atom_site_adp_type
_atom_site_occupancy
_atom_site_symmetry_multiplicity
_atom_site_calc_flag
_atom_site_refinement_flags
Ag1 Ag 0.04275(7) 0.50482(5) 0.28691(3) 0.0645(2) Uani 1 1 d .
Pt1 Pt 0.16683(2) 0.67010(2) 0.265562(12) 0.03869(10) Uani 1 1 d .
S1 S 0.2129(3) 0.2878(2) 0.36328(14) 0.0868(9) Uani 1 1 d .
S2 S 0.2756(2) 0.30294(19) 0.26354(12) 0.0682(7) Uani 1 1 d .
F1 F 0.2586(10) 0.4258(7) 0.3880(4) 0.155(4) Uani 1 1 d .
F2 F 0.3300(11) 0.2935(9) 0.4413(4) 0.168(4) Uani 1 1 d .
F3 F 0.4042(7) 0.3140(7) 0.3700(3) 0.121(3) Uani 1 1 d .
F4 F 0.1825(7) 0.1757(6) 0.2677(4) 0.128(3) Uani 1 1 d .
F5 F 0.2556(8) 0.2065(7) 0.1972(4) 0.151(4) Uani 1 1 d .
F6 F 0.0968(7) 0.3065(6) 0.2144(4) 0.120(3) Uani 1 1 d .
O1 O 0.0558(5) 0.6447(4) 0.3135(2) 0.0502(13) Uani 1 1 d .
O2 O 0.1318(5) 0.5804(4) 0.2301(2) 0.0538(14) Uani 1 1 d .
O3 O 0.1094(9) 0.3275(9) 0.3857(4) 0.136(4) Uani 1 1 d .
O4 O 0.2732(9) 0.1854(6) 0.3715(4) 0.120(3) Uani 1 1 d .
O5 O 0.2716(6) 0.3813(5) 0.2239(3) 0.0749(19) Uani 1 1 d .
O6 O 0.3816(6) 0.2268(5) 0.2820(3) 0.086(2) Uani 1 1 d .
N1 N 0.2795(5) 0.6969(5) 0.2190(2) 0.0423(14) Uani 1 1 d .
N2 N 0.2021(5) 0.7639(4) 0.2985(2) 0.0372(13) Uani 1 1 d .
N3 N 0.1970(6) 0.3454(6) 0.3056(3) 0.065(2) Uani 1 1 d .
C1 C 0.3246(6) 0.7528(5) 0.2325(3) 0.0422(17) Uani 1 1 d .
C2 C 0.2788(6) 0.7914(5) 0.2779(3) 0.0400(16) Uani 1 1 d .
C3 C 0.3301(6) 0.8606(5) 0.2853(3) 0.0446(18) Uani 1 1 d .
C4 C 0.3197(7) 0.9201(6) 0.3182(4) 0.056(2) Uani 1 1 d .
H4 H 0.2725 0.9211 0.3451 0.067 Uiso 1 1 calc R
C5 C 0.3820(9) 0.9803(7) 0.3108(5) 0.075(3) Uani 1 1 d .
H5 H 0.3754 1.0210 0.3335 0.089 Uiso 1 1 calc R
C6 C 0.4519(9) 0.9814(8) 0.2717(5) 0.077(3) Uani 1 1 d .
H6 H 0.4918 1.0221 0.2684 0.092 Uiso 1 1 calc R
C7 C 0.4640(8) 0.9210(7) 0.2363(4) 0.061(2) Uani 1 1 d .
C8 C 0.5293(8) 0.9144(8) 0.1929(5) 0.076(3) Uani 1 1 d .
H8 H 0.5728 0.9522 0.1861 0.091 Uiso 1 1 calc R
C9 C 0.5304(9) 0.8554(8) 0.1614(4) 0.073(3) Uani 1 1 d .
H9 H 0.5742 0.8537 0.1333 0.087 Uiso 1 1 calc R
C10 C 0.4669(7) 0.7957(7) 0.1699(4) 0.061(2) Uani 1 1 d .
H10 H 0.4686 0.7554 0.1476 0.073 Uiso 1 1 calc R
C11 C 0.4023(7) 0.7979(6) 0.2117(3) 0.052(2) Uani 1 1 d .
C12 C 0.4024(7) 0.8607(6) 0.2448(3) 0.051(2) Uani 1 1 d .
C13 C 0.3079(7) 0.6578(6) 0.1735(3) 0.0487(19) Uani 1 1 d .
C14 C 0.2213(7) 0.6770(6) 0.1373(3) 0.052(2) Uani 1 1 d .
H14 H 0.1468 0.7150 0.1426 0.062 Uiso 1 1 calc R
C15 C 0.2437(9) 0.6406(8) 0.0935(4) 0.067(3) Uani 1 1 d .
C16 C 0.3565(8) 0.5805(8) 0.0879(4) 0.070(3) Uani 1 1 d .
H16 H 0.3729 0.5540 0.0588 0.084 Uiso 1 1 calc R
C17 C 0.4441(7) 0.5594(7) 0.1245(4) 0.059(2) Uani 1 1 d .
C18 C 0.4197(7) 0.5988(6) 0.1678(3) 0.054(2) Uani 1 1 d .
H18 H 0.4773 0.5860 0.1928 0.065 Uiso 1 1 calc R
C19 C 0.1488(9) 0.6629(10) 0.0541(4) 0.079(3) Uani 1 1 d .
C20 C 0.1269(12) 0.7431(12) 0.0123(5) 0.098(4) Uani 1 1 d .
C21 C 0.0373(15) 0.7634(15) -0.0219(5) 0.130(6) Uani 1 1 d .
H21 H 0.0228 0.8138 -0.0500 0.156 Uiso 1 1 calc R
C22 C -0.0307(14) 0.7129(17) -0.0163(6) 0.145(8) Uani 1 1 d .
H22 H -0.0931 0.7312 -0.0395 0.174 Uiso 1 1 calc R
C23 C -0.0095(12) 0.6351(15) 0.0232(5) 0.127(7) Uani 1 1 d .
H23 H -0.0546 0.5987 0.0256 0.152 Uiso 1 1 calc R
C24 C 0.0793(10) 0.6111(11) 0.0595(4) 0.091(4) Uani 1 1 d .
C25 C 0.1994(17) 0.8043(14) 0.0055(5) 0.123(6) Uani 1 1 d .
H25 H 0.2539 0.7811 0.0354 0.147 Uiso 1 1 calc R
C26 C 0.2685(17) 0.7927(17) -0.0412(7) 0.172(9) Uani 1 1 d .
H26A H 0.3179 0.7261 -0.0382 0.257 Uiso 1 1 calc R
H26B H 0.3135 0.8316 -0.0437 0.257 Uiso 1 1 calc R
H26C H 0.2177 0.8129 -0.0714 0.257 Uiso 1 1 calc R
C27 C 0.128(2) 0.9100(17) 0.0045(9) 0.203(11) Uani 1 1 d .
H27A H 0.0621 0.9311 -0.0191 0.304 Uiso 1 1 calc R
H27B H 0.1726 0.9481 -0.0062 0.304 Uiso 1 1 calc R
H27C H 0.1035 0.9176 0.0381 0.304 Uiso 1 1 calc R
C28 C 0.1009(10) 0.5253(11) 0.1034(5) 0.096(4) Uani 1 1 d .
H28 H 0.1533 0.5297 0.1287 0.115 Uiso 1 1 calc R
C29 C 0.160(2) 0.4286(16) 0.0882(8) 0.188(10) Uani 1 1 d .
H29A H 0.1134 0.4222 0.0621 0.282 Uiso 1 1 calc R
H29B H 0.1721 0.3775 0.1175 0.282 Uiso 1 1 calc R
H29C H 0.2324 0.4248 0.0754 0.282 Uiso 1 1 calc R
C30 C -0.0051(12) 0.5278(13) 0.1303(6) 0.134(6) Uani 1 1 d .
H30A H -0.0375 0.5868 0.1426 0.200 Uiso 1 1 calc R
H30B H 0.0145 0.4738 0.1586 0.200 Uiso 1 1 calc R
H30C H -0.0596 0.5243 0.1068 0.200 Uiso 1 1 calc R
C31 C 0.5636(9) 0.4952(10) 0.1178(5) 0.082(4) Uani 1 1 d .
C32 C 0.6089(8) 0.4004(9) 0.1465(6) 0.089(4) Uani 1 1 d .
C33 C 0.7206(10) 0.3464(10) 0.1394(7) 0.119(6) Uani 1 1 d .
H33 H 0.7537 0.2828 0.1572 0.143 Uiso 1 1 calc R
C34 C 0.7843(11) 0.3834(13) 0.1068(9) 0.147(9) Uani 1 1 d .
H34 H 0.8603 0.3454 0.1042 0.177 Uiso 1 1 calc R
C35 C 0.7397(13) 0.4731(15) 0.0787(8) 0.138(8) Uani 1 1 d .
H35 H 0.7841 0.4950 0.0556 0.166 Uiso 1 1 calc R
C36 C 0.6273(10) 0.5346(12) 0.0832(6) 0.097(5) Uani 1 1 d .
C37 C 0.5381(8) 0.3586(9) 0.1796(5) 0.085(4) Uani 1 1 d .
H37 H 0.4592 0.4056 0.1736 0.102 Uiso 1 1 calc R
C38 C 0.5748(11) 0.3478(12) 0.2346(7) 0.123(6) Uani 1 1 d .
H38A H 0.6529 0.3038 0.2415 0.185 Uiso 1 1 calc R
H38B H 0.5274 0.3231 0.2564 0.185 Uiso 1 1 calc R
H38C H 0.5675 0.4096 0.2410 0.185 Uiso 1 1 calc R
C39 C 0.5393(13) 0.2671(11) 0.1670(8) 0.155(9) Uani 1 1 d .
H39A H 0.4866 0.2820 0.1381 0.233 Uiso 1 1 calc R
H39B H 0.5174 0.2310 0.1959 0.233 Uiso 1 1 calc R
H39C H 0.6147 0.2294 0.1590 0.233 Uiso 1 1 calc R
C40 C 0.5848(13) 0.6364(13) 0.0524(6) 0.112(5) Uani 1 1 d .
H40 H 0.5080 0.6695 0.0628 0.134 Uiso 1 1 calc R
C41 C 0.5715(17) 0.6393(17) -0.0060(6) 0.169(9) Uani 1 1 d .
H41A H 0.6445 0.6049 -0.0177 0.254 Uiso 1 1 calc R
H41B H 0.5426 0.7052 -0.0243 0.254 Uiso 1 1 calc R
H41C H 0.5193 0.6096 -0.0119 0.254 Uiso 1 1 calc R
C42 C 0.6562(13) 0.6929(12) 0.0640(7) 0.132(6) Uani 1 1 d .
H42A H 0.6633 0.6884 0.1002 0.199 Uiso 1 1 calc R
H42B H 0.6195 0.7594 0.0473 0.199 Uiso 1 1 calc R
H42C H 0.7307 0.6662 0.0517 0.199 Uiso 1 1 calc R
C43 C 0.1460(6) 0.7983(5) 0.3418(3) 0.0385(16) Uani 1 1 d .
C44 C 0.2082(6) 0.7679(5) 0.3888(3) 0.0430(17) Uani 1 1 d .
H44 H 0.2851 0.7280 0.3918 0.052 Uiso 1 1 calc R
C45 C 0.1535(6) 0.7982(5) 0.4313(3) 0.0454(18) Uani 1 1 d .
C46 C 0.0393(6) 0.8595(5) 0.4246(3) 0.0450(18) Uani 1 1 d .
H46 H 0.0024 0.8805 0.4528 0.054 Uiso 1 1 calc R
C47 C -0.0217(6) 0.8905(5) 0.3778(3) 0.0376(16) Uani 1 1 d .
C48 C 0.0335(6) 0.8575(5) 0.3362(3) 0.0402(16) Uani 1 1 d .
H48 H -0.0063 0.8758 0.3044 0.048 Uiso 1 1 calc R
C49 C 0.2189(6) 0.7621(6) 0.4826(3) 0.0484(19) Uani 1 1 d .
C50 C 0.2199(8) 0.6753(6) 0.5127(3) 0.057(2) Uani 1 1 d .
C51 C 0.2811(9) 0.6417(7) 0.5601(4) 0.073(3) Uani 1 1 d .
H51 H 0.2815 0.5856 0.5814 0.088 Uiso 1 1 calc R
C52 C 0.3413(11) 0.6923(9) 0.5753(4) 0.090(4) Uani 1 1 d .
H52 H 0.3835 0.6682 0.6066 0.108 Uiso 1 1 calc R
C53 C 0.3411(9) 0.7766(8) 0.5459(5) 0.082(3) Uani 1 1 d .
H53 H 0.3823 0.8087 0.5576 0.099 Uiso 1 1 calc R
C54 C 0.2789(7) 0.8142(7) 0.4985(4) 0.061(2) Uani 1 1 d .
C55 C 0.1508(8) 0.6226(7) 0.4961(4) 0.063(2) Uani 1 1 d .
H55 H 0.1327 0.6446 0.4592 0.075 Uiso 1 1 calc R
C56 C 0.2143(12) 0.5150(10) 0.5070(8) 0.134(7) Uani 1 1 d .
H56A H 0.2376 0.4925 0.5428 0.201 Uiso 1 1 calc R
H56B H 0.2803 0.4991 0.4875 0.201 Uiso 1 1 calc R
H56C H 0.1654 0.4847 0.4977 0.201 Uiso 1 1 calc R
C57 C 0.0434(13) 0.6410(14) 0.5210(8) 0.154(8) Uani 1 1 d .
H57A H 0.0589 0.6074 0.5560 0.231 Uiso 1 1 calc R
H57B H -0.0046 0.6187 0.5036 0.231 Uiso 1 1 calc R
H57C H 0.0055 0.7091 0.5195 0.231 Uiso 1 1 calc R
C58 C 0.2750(8) 0.9097(7) 0.4673(4) 0.063(2) Uani 1 1 d .
H58 H 0.2375 0.9189 0.4337 0.076 Uiso 1 1 calc R
C59 C 0.2030(12) 0.9924(8) 0.4916(5) 0.096(4) Uani 1 1 d .
H59A H 0.1282 0.9909 0.4957 0.144 Uiso 1 1 calc R
H59B H 0.1967 1.0525 0.4701 0.144 Uiso 1 1 calc R
H59C H 0.2381 0.9862 0.5245 0.144 Uiso 1 1 calc R
C60 C 0.3929(11) 0.9143(11) 0.4585(6) 0.114(5) Uani 1 1 d .
H60A H 0.3837 0.9775 0.4399 0.171 Uiso 1 1 calc R
H60B H 0.4347 0.8670 0.4391 0.171 Uiso 1 1 calc R
H60C H 0.4339 0.9014 0.4908 0.171 Uiso 1 1 calc R
C61 C -0.1438(6) 0.9573(5) 0.3718(3) 0.0443(18) Uani 1 1 d .
C62 C -0.1709(7) 1.0555(6) 0.3523(4) 0.061(2) Uani 1 1 d .
C63 C -0.2841(8) 1.1156(7) 0.3453(4) 0.073(3) Uani 1 1 d .
H63 H -0.3036 1.1815 0.3333 0.088 Uiso 1 1 calc R
C64 C -0.3688(7) 1.0812(8) 0.3557(4) 0.078(3) Uani 1 1 d .
H64 H -0.4449 1.1231 0.3497 0.094 Uiso 1 1 calc R
C65 C -0.3418(7) 0.9862(8) 0.3745(4) 0.070(3) Uani 1 1 d .
H65 H -0.4003 0.9639 0.3818 0.084 Uiso 1 1 calc R
C66 C -0.2291(7) 0.9206(6) 0.3834(4) 0.056(2) Uani 1 1 d .
C67 C -0.0783(8) 1.0963(6) 0.3430(5) 0.080(4) Uani 1 1 d .
H67 H -0.0088 1.0432 0.3375 0.096 Uiso 1 1 calc R
C68 C -0.0519(13) 1.1296(13) 0.3871(7) 0.139(7) Uani 1 1 d .
H68A H -0.1130 1.1885 0.3902 0.208 Uiso 1 1 calc R
H68B H 0.0176 1.1408 0.3826 0.208 Uiso 1 1 calc R
H68C H -0.0427 1.0813 0.4174 0.208 Uiso 1 1 calc R
C69 C -0.1058(14) 1.1739(11) 0.2952(7) 0.141(7) Uani 1 1 d .
H69A H -0.1627 1.2325 0.3016 0.212 Uiso 1 1 calc R
H69B H -0.1342 1.1537 0.2681 0.212 Uiso 1 1 calc R
H69C H -0.0380 1.1849 0.2855 0.212 Uiso 1 1 calc R
C70 C -0.2015(8) 0.8146(7) 0.4054(5) 0.074(3) Uani 1 1 d .
H70 H -0.1187 0.7834 0.4131 0.089 Uiso 1 1 calc R
C71 C -0.2560(13) 0.7981(10) 0.4533(5) 0.103(4) Uani 1 1 d .
H71A H -0.2312 0.8249 0.4784 0.155 Uiso 1 1 calc R
H71B H -0.2349 0.7300 0.4656 0.155 Uiso 1 1 calc R
H71C H -0.3374 0.8287 0.4470 0.155 Uiso 1 1 calc R
C72 C -0.2332(18) 0.7659(12) 0.3678(6) 0.150(8) Uani 1 1 d .
H72A H -0.2194 0.7003 0.3837 0.226 Uiso 1 1 calc R
H72B H -0.1879 0.7669 0.3388 0.226 Uiso 1 1 calc R
H72C H -0.3125 0.7995 0.3567 0.226 Uiso 1 1 calc R
C73 C 0.3090(13) 0.3299(11) 0.3931(6) 0.099(4) Uani 1 1 d .
C74 C 0.1983(12) 0.2435(12) 0.2337(7) 0.106(5) Uani 1 1 d .
C75 C -0.1479(11) 0.5210(11) 0.3133(5) 0.093(4) Uani 1 1 d .
C76 C -0.1954(13) 0.6032(10) 0.2778(7) 0.107(5) Uani 1 1 d .
H76 H -0.2015 0.6617 0.2856 0.129 Uiso 1 1 calc R
C77 C -0.2357(11) 0.6017(9) 0.2296(6) 0.095(4) Uani 1 1 d .
H77 H -0.2706 0.6595 0.2062 0.114 Uiso 1 1 calc R
C78 C -0.2253(9) 0.5191(9) 0.2164(5) 0.080(3) Uani 1 1 d .
H78 H -0.2530 0.5180 0.1845 0.096 Uiso 1 1 calc R
C79 C -0.1727(12) 0.4373(9) 0.2514(7) 0.103(4) Uani 1 1 d .
H79 H -0.1625 0.3785 0.2429 0.123 Uiso 1 1 calc R
C80 C -0.1335(10) 0.4372(9) 0.2993(6) 0.097(4) Uani 1 1 d .
H80 H -0.0969 0.3789 0.3222 0.117 Uiso 1 1 calc R
C81 C 0.5543(11) 0.6500(11) 0.3550(8) 0.111(5) Uani 1 1 d .
H81 H 0.5896 0.6895 0.3380 0.133 Uiso 1 1 calc R
C82 C 0.5223(12) 0.5964(11) 0.3287(7) 0.114(5) Uani 1 1 d .
H82 H 0.5378 0.5959 0.2947 0.137 Uiso 1 1 calc R
C83 C 0.4665(12) 0.5429(10) 0.3541(8) 0.109(5) Uani 1 1 d .
H83 H 0.4403 0.5072 0.3365 0.130 Uiso 1 1 calc R
C84 C 0.4473(11) 0.5395(10) 0.4046(8) 0.111(5) Uani 1 1 d .
H84 H 0.4098 0.5014 0.4212 0.133 Uiso 1 1 calc R
C85 C 0.4839(10) 0.5930(10) 0.4302(7) 0.108(5) Uani 1 1 d .
H85 H 0.4724 0.5911 0.4648 0.130 Uiso 1 1 calc R
C86 C 0.5376(11) 0.6494(10) 0.4051(8) 0.106(5) Uani 1 1 d .
H86 H 0.5623 0.6867 0.4221 0.127 Uiso 1 1 calc R
C87 C 0.8595(13) 0.8352(14) 0.2233(6) 0.107(5) Uani 1 1 d .
H87 H 0.8758 0.7985 0.2564 0.129 Uiso 1 1 calc R
C88 C 0.8009(15) 0.9357(17) 0.2154(10) 0.157(8) Uani 1 1 d .
H88 H 0.7809 0.9677 0.2424 0.189 Uiso 1 1 calc R
C89 C 0.7734(15) 0.9869(16) 0.1622(12) 0.163(12) Uani 1 1 d .
H89 H 0.7312 1.0530 0.1535 0.195 Uiso 1 1 calc R
C90 C 0.8124(18) 0.9334(19) 0.1261(10) 0.165(12) Uani 1 1 d .
H90 H 0.7992 0.9672 0.0924 0.198 Uiso 1 1 calc R
C91 C 0.8678(16) 0.8375(19) 0.1332(8) 0.161(9) Uani 1 1 d .
H91 H 0.8876 0.8054 0.1062 0.194 Uiso 1 1 calc R
C92 C 0.8928(13) 0.7908(14) 0.1829(8) 0.126(7) Uani 1 1 d .
H92 H 0.9351 0.7246 0.1898 0.152 Uiso 1 1 calc R
C93 C 0.150(4) 0.094(3) 0.1417(9) 0.227(19) Uani 1 1 d .
H93 H 0.1701 0.1466 0.1299 0.273 Uiso 1 1 calc R
C94 C 0.074(3) 0.099(2) 0.1776(11) 0.228(16) Uani 1 1 d .
H94 H 0.0453 0.1538 0.1916 0.273 Uiso 1 1 calc R
C95 C 0.036(2) 0.0242(18) 0.1943(11) 0.185(11) Uani 1 1 d .
H95 H -0.0147 0.0278 0.2198 0.222 Uiso 1 1 calc R
C96 C 0.0745(15) -0.0506(15) 0.1733(9) 0.136(7) Uani 1 1 d .
H96 H 0.0471 -0.0995 0.1832 0.163 Uiso 1 1 calc R
C97 C 0.1506(18) -0.0606(12) 0.1385(8) 0.142(7) Uani 1 1 d .
H97 H 0.1735 -0.1154 0.1244 0.170 Uiso 1 1 calc R
C98 C 0.1988(19) 0.0103(17) 0.1220(9) 0.159(9) Uani 1 1 d .
H98 H 0.2576 0.0014 0.1000 0.190 Uiso 1 1 calc R

loop_
_atom_site_aniso_label
_atom_site_aniso_U_11
_atom_site_aniso_U_22
_atom_site_aniso_U_33
_atom_site_aniso_U_23
_atom_site_aniso_U_13
_atom_site_aniso_U_12
Ag1 0.0739(5) 0.0633(4) 0.0733(5) -0.0216(4) 0.0240(4) -0.0419(4)
Pt1 0.03796(16) 0.04084(16) 0.04051(18) -0.01309(11) 0.01133(11) -0.01648(11)
S1 0.087(2) 0.084(2) 0.093(2) -0.0094(16) 0.0147(17) -0.0411(16)
S2 0.0493(12) 0.0670(15) 0.092(2) -0.0316(14) 0.0045(12) -0.0189(11)
F1 0.223(11) 0.118(7) 0.136(8) -0.058(6) -0.018(7) -0.061(7)
F2 0.217(11) 0.203(11) 0.069(6) 0.008(6) -0.024(6) -0.080(9)
F3 0.101(6) 0.160(8) 0.121(7) -0.041(6) -0.010(5) -0.065(5)
F4 0.105(6) 0.093(5) 0.200(10) -0.037(6) -0.026(6) -0.051(5)
F5 0.143(8) 0.164(8) 0.178(9) -0.126(8) 0.019(7) -0.051(6)
F6 0.093(5) 0.119(6) 0.152(8) -0.040(5) -0.036(5) -0.038(5)
O1 0.053(3) 0.051(3) 0.058(4) -0.019(3) 0.021(3) -0.028(3)
O2 0.071(4) 0.058(3) 0.054(4) -0.026(3) 0.022(3) -0.042(3)
O3 0.104(7) 0.169(10) 0.122(9) -0.005(7) 0.050(6) -0.048(7)
O4 0.146(8) 0.068(5) 0.136(9) 0.008(5) 0.006(7) -0.042(5)
O5 0.071(4) 0.076(5) 0.079(5) -0.028(4) 0.023(4) -0.024(4)
O6 0.057(4) 0.077(5) 0.124(7) -0.040(5) 0.003(4) -0.017(3)
N1 0.041(3) 0.051(4) 0.035(4) -0.015(3) 0.010(3) -0.014(3)
N2 0.035(3) 0.039(3) 0.035(3) -0.012(2) 0.003(2) -0.008(2)
N3 0.050(4) 0.074(5) 0.075(6) -0.013(4) 0.010(4) -0.028(4)
C1 0.034(4) 0.046(4) 0.044(5) -0.009(3) 0.006(3) -0.012(3)
C2 0.034(4) 0.042(4) 0.044(4) -0.012(3) 0.004(3) -0.014(3)
C3 0.039(4) 0.044(4) 0.049(5) -0.011(3) 0.005(3) -0.014(3)
C4 0.055(5) 0.053(5) 0.065(6) -0.018(4) 0.006(4) -0.024(4)
C5 0.085(7) 0.063(6) 0.087(8) -0.021(5) 0.001(6) -0.038(5)
C6 0.077(7) 0.073(7) 0.095(9) -0.015(6) 0.006(6) -0.046(6)
C7 0.055(5) 0.060(5) 0.077(7) -0.010(5) 0.000(5) -0.033(4)
C8 0.059(6) 0.080(7) 0.095(9) -0.003(6) 0.020(6) -0.041(5)
C9 0.074(7) 0.091(7) 0.067(7) -0.016(6) 0.028(5) -0.048(6)
C10 0.047(5) 0.073(6) 0.064(6) -0.008(5) 0.009(4) -0.028(4)
C11 0.045(4) 0.059(5) 0.056(5) -0.003(4) 0.007(4) -0.026(4)
C12 0.040(4) 0.053(5) 0.059(6) -0.003(4) -0.003(4) -0.019(4)
C13 0.060(5) 0.056(5) 0.036(4) -0.013(3) 0.016(4) -0.027(4)
C14 0.044(4) 0.072(5) 0.046(5) -0.013(4) 0.018(4) -0.028(4)
C15 0.071(6) 0.104(8) 0.055(6) -0.033(5) 0.027(5) -0.057(6)
C16 0.069(6) 0.107(8) 0.063(7) -0.044(6) 0.035(5) -0.052(6)
C17 0.053(5) 0.073(6) 0.071(6) -0.036(5) 0.030(5) -0.035(4)
C18 0.045(4) 0.071(6) 0.056(6) -0.026(4) 0.020(4) -0.026(4)
C19 0.069(6) 0.149(11) 0.037(6) -0.023(6) 0.016(5) -0.059(7)
C20 0.111(10) 0.158(13) 0.044(7) -0.023(7) 0.012(6) -0.072(9)
C21 0.140(14) 0.22(2) 0.046(8) -0.014(9) 0.004(8) -0.091(14)
C22 0.106(11) 0.28(3) 0.071(11) -0.017(12) -0.001(8) -0.110(15)
C23 0.100(10) 0.27(2) 0.055(9) -0.030(10) 0.012(7) -0.117(13)
C24 0.074(7) 0.178(13) 0.043(6) -0.028(7) 0.023(5) -0.072(8)
C25 0.183(17) 0.163(16) 0.050(8) -0.005(8) -0.007(9) -0.105(14)
C26 0.20(2) 0.30(3) 0.103(14) -0.053(15) 0.032(13) -0.20(2)
C27 0.29(3) 0.17(2) 0.17(2) -0.011(18) 0.00(2) -0.13(2)
C28 0.074(7) 0.176(14) 0.076(9) -0.046(9) 0.022(6) -0.081(9)
C29 0.23(2) 0.21(2) 0.119(16) -0.064(16) 0.080(16) -0.061(19)
C30 0.099(10) 0.192(17) 0.140(14) -0.029(12) 0.053(10) -0.091(11)
C31 0.060(6) 0.126(10) 0.104(9) -0.088(8) 0.045(6) -0.053(7)
C32 0.048(5) 0.096(8) 0.152(12) -0.083(9) 0.046(7) -0.033(6)
C33 0.063(7) 0.095(9) 0.233(18) -0.096(11) 0.061(9) -0.036(6)
C34 0.070(8) 0.141(13) 0.30(3) -0.153(17) 0.108(12) -0.065(9)
C35 0.111(11) 0.176(16) 0.211(19) -0.145(16) 0.114(13) -0.100(12)
C36 0.070(7) 0.148(12) 0.121(11) -0.095(10) 0.060(7) -0.063(8)
C37 0.042(5) 0.093(8) 0.125(11) -0.053(8) 0.013(6) -0.016(5)
C38 0.069(8) 0.145(14) 0.158(16) -0.023(12) 0.006(9) -0.048(9)
C39 0.111(11) 0.118(12) 0.30(3) -0.128(15) 0.109(14) -0.072(10)
C40 0.106(10) 0.161(15) 0.116(12) -0.073(11) 0.069(9) -0.082(10)
C41 0.186(19) 0.26(2) 0.110(15) -0.086(15) 0.082(14) -0.110(18)
C42 0.121(12) 0.155(14) 0.172(16) -0.067(12) 0.075(12) -0.093(11)
C43 0.038(4) 0.040(4) 0.041(4) -0.012(3) 0.004(3) -0.018(3)
C44 0.034(4) 0.040(4) 0.051(5) -0.016(3) 0.005(3) -0.007(3)
C45 0.044(4) 0.044(4) 0.049(5) -0.019(3) 0.003(3) -0.013(3)
C46 0.040(4) 0.042(4) 0.057(5) -0.025(4) 0.011(4) -0.012(3)
C47 0.033(3) 0.037(3) 0.045(4) -0.016(3) 0.000(3) -0.012(3)
C48 0.034(4) 0.044(4) 0.042(4) -0.013(3) 0.003(3) -0.013(3)
C49 0.040(4) 0.051(4) 0.046(5) -0.024(4) -0.001(3) -0.001(3)
C50 0.063(5) 0.057(5) 0.036(5) -0.015(4) 0.002(4) -0.004(4)
C51 0.075(6) 0.061(6) 0.063(7) -0.022(5) -0.009(5) 0.003(5)
C52 0.106(9) 0.081(8) 0.053(7) -0.022(6) -0.020(6) 0.003(7)
C53 0.073(7) 0.077(7) 0.092(9) -0.040(7) -0.024(6) -0.012(5)
C54 0.051(5) 0.066(6) 0.065(6) -0.037(5) 0.000(4) -0.009(4)
C55 0.064(6) 0.063(6) 0.052(6) 0.002(4) -0.001(4) -0.022(5)
C56 0.089(9) 0.094(10) 0.24(2) -0.078(12) 0.017(11) -0.038(8)
C57 0.087(10) 0.195(19) 0.21(2) -0.078(16) 0.066(12) -0.064(11)
C58 0.058(5) 0.075(6) 0.063(6) -0.032(5) -0.001(4) -0.024(5)
C59 0.127(10) 0.066(7) 0.093(9) -0.044(6) 0.023(8) -0.022(7)
C60 0.083(9) 0.134(12) 0.133(13) -0.025(10) -0.004(8) -0.050(9)
C61 0.034(4) 0.046(4) 0.053(5) -0.019(3) 0.012(3) -0.010(3)
C62 0.037(4) 0.053(5) 0.082(7) -0.015(5) 0.003(4) -0.002(4)
C63 0.058(6) 0.055(5) 0.087(8) -0.013(5) 0.000(5) 0.001(4)
C64 0.029(4) 0.093(8) 0.101(9) -0.051(7) -0.002(5) 0.006(5)
C65 0.034(4) 0.089(7) 0.092(8) -0.056(6) 0.010(4) -0.012(4)
C66 0.040(4) 0.064(5) 0.072(6) -0.031(5) 0.011(4) -0.022(4)
C67 0.050(5) 0.037(4) 0.139(11) -0.008(6) 0.017(6) -0.004(4)
C68 0.107(11) 0.163(16) 0.195(19) -0.054(14) 0.015(11) -0.098(12)
C69 0.125(13) 0.103(11) 0.170(17) 0.042(11) -0.001(11) -0.049(10)
C70 0.056(5) 0.062(6) 0.122(10) -0.040(6) 0.031(6) -0.033(5)
C71 0.131(11) 0.095(9) 0.101(10) -0.035(8) 0.033(9) -0.055(8)
C72 0.25(2) 0.149(14) 0.131(14) -0.090(12) 0.094(15) -0.134(16)
C73 0.107(11) 0.091(9) 0.104(12) -0.025(8) 0.012(9) -0.041(8)
C74 0.084(9) 0.108(11) 0.140(14) -0.059(10) -0.010(9) -0.037(8)
C75 0.098(9) 0.115(11) 0.098(10) -0.025(8) 0.029(7) -0.074(8)
C76 0.148(13) 0.090(9) 0.130(13) -0.062(9) 0.066(11) -0.079(9)
C77 0.105(10) 0.061(7) 0.114(11) -0.010(7) 0.019(8) -0.031(6)
C78 0.072(7) 0.084(8) 0.091(9) -0.019(7) 0.010(6) -0.038(6)
C79 0.100(9) 0.064(7) 0.150(14) -0.040(8) 0.000(9) -0.029(7)
C80 0.070(7) 0.077(8) 0.128(13) 0.014(8) 0.001(7) -0.027(6)
C81 0.073(8) 0.102(11) 0.150(16) 0.007(11) -0.033(9) -0.038(7)
C82 0.089(9) 0.089(10) 0.134(14) 0.020(9) -0.019(9) -0.021(8)
C83 0.082(9) 0.070(8) 0.144(15) 0.002(9) -0.047(10) -0.006(7)
C84 0.065(8) 0.073(8) 0.167(17) 0.012(10) -0.003(9) -0.012(6)
C85 0.055(7) 0.084(9) 0.154(15) -0.018(9) -0.010(8) 0.006(6)
C86 0.061(7) 0.074(8) 0.169(17) -0.017(10) -0.027(9) -0.013(6)
C87 0.104(11) 0.154(16) 0.080(10) 0.016(10) -0.021(8) -0.085(11)
C88 0.097(12) 0.170(19) 0.22(2) 0.016(17) -0.042(13) -0.092(13)
C89 0.067(10) 0.121(16) 0.27(4) 0.043(18) -0.028(15) -0.044(10)
C90 0.100(15) 0.16(2) 0.19(3) 0.093(19) -0.037(14) -0.051(14)
C91 0.109(13) 0.23(3) 0.143(18) 0.035(17) -0.032(12) -0.092(16)
C92 0.100(11) 0.157(15) 0.125(14) 0.051(13) -0.040(10) -0.091(11)
C93 0.44(5) 0.27(3) 0.080(15) 0.023(18) -0.06(2) -0.28(4)
C94 0.41(5) 0.21(3) 0.15(2) -0.02(2) -0.04(3) -0.23(3)
C95 0.21(2) 0.16(2) 0.25(3) -0.08(2) 0.02(2) -0.118(19)
C96 0.106(12) 0.127(15) 0.17(2) 0.019(13) -0.006(12) -0.062(12)
C97 0.149(16) 0.086(10) 0.155(18) 0.043(11) -0.042(13) -0.037(11)
C98 0.157(17) 0.157(18) 0.15(2) 0.043(16) -0.034(14) -0.083(16)

loop_
_atom_type_symbol
_atom_type_description
_atom_type_scat_dispersion_real
_atom_type_scat_dispersion_imag
_atom_type_scat_source
C C 0.0033 0.0016 'International Tables Vol C Tables 4.2.6.8 and 6.1.1.4'
H H 0.0000 0.0000 'International Tables Vol C Tables 4.2.6.8 and 6.1.1.4'
Ag Ag -0.8971 1.1015 'International Tables Vol C Tables 4.2.6.8 and 6.1.1.4'
F F 0.0171 0.0103 'International Tables Vol C Tables 4.2.6.8 and 6.1.1.4'
N N 0.0061 0.0033 'International Tables Vol C Tables 4.2.6.8 and 6.1.1.4'
O O 0.0106 0.0060 'International Tables Vol C Tables 4.2.6.8 and 6.1.1.4'
Pt Pt -1.7033 8.3905 'International Tables Vol C Tables 4.2.6.8 and 6.1.1.4'
S S 0.1246 0.1234 'International Tables Vol C Tables 4.2.6.8 and 6.1.1.4'

loop_
_geom_angle_atom_site_label_1
_geom_angle_atom_site_label_2
_geom_angle_atom_site_label_3
_geom_angle
O2 Ag1 O1 67.91(18)
O2 Ag1 N3 97.6(2)
O1 Ag1 N3 122.7(2)
O2 Ag1 C75 141.1(4)
O1 Ag1 C75 99.5(4)
N3 Ag1 C75 118.9(4)
O2 Pt1 O1 83.2(2)
O2 Pt1 N1 98.3(2)
O1 Pt1 N1 178.5(2)
O2 Pt1 N2 177.6(2)
O1 Pt1 N2 98.6(2)
N1 Pt1 N2 79.9(2)
O3 S1 O4 120.7(7)
O3 S1 N3 107.3(6)
O4 S1 N3 116.2(6)
O3 S1 C73 103.7(8)
O4 S1 C73 104.0(7)
N3 S1 C73 102.5(6)
O6 S2 O5 120.2(5)
O6 S2 N3 115.5(5)
O5 S2 N3 108.0(4)
O6 S2 C74 103.5(6)
O5 S2 C74 103.4(7)
N3 S2 C74 104.1(6)
Pt1 O1 Ag1 99.9(2)
Pt1 O2 Ag1 105.8(2)
C1 N1 C13 122.5(6)
C1 N1 Pt1 114.9(5)
C13 N1 Pt1 122.6(5)
C2 N2 C43 122.3(6)
C2 N2 Pt1 114.7(5)
C43 N2 Pt1 123.0(5)
S2 N3 S1 122.2(5)
S2 N3 Ag1 122.0(5)
S1 N3 Ag1 115.8(4)
N1 C1 C11 136.9(8)
N1 C1 C2 114.7(6)
C11 C1 C2 108.0(7)
N2 C2 C1 115.6(7)
N2 C2 C3 136.1(7)
C1 C2 C3 108.0(6)
C4 C3 C12 119.4(8)
C4 C3 C2 135.9(7)
C12 C3 C2 104.6(7)
C3 C4 C5 118.4(9)
C3 C4 H4 120.8
C5 C4 H4 120.8
C6 C5 C4 122.7(10)
C6 C5 H5 118.7
C4 C5 H5 118.7
C5 C6 C7 120.5(9)
C5 C6 H6 119.7
C7 C6 H6 119.7
C12 C7 C6 115.8(9)
C12 C7 C8 115.8(9)
C6 C7 C8 128.4(9)
C9 C8 C7 122.1(9)
C9 C8 H8 119.0
C7 C8 H8 119.0
C8 C9 C10 121.8(9)
C8 C9 H9 119.1
C10 C9 H9 119.1
C11 C10 C9 119.1(10)
C11 C10 H10 120.4
C9 C10 H10 120.4
C10 C11 C12 118.3(8)
C10 C11 C1 136.3(9)
C12 C11 C1 105.4(7)
C7 C12 C3 123.1(9)
C7 C12 C11 122.9(8)
C3 C12 C11 113.9(7)
C14 C13 C18 121.5(8)
C14 C13 N1 118.3(7)
C18 C13 N1 120.1(8)
C15 C14 C13 120.6(8)
C15 C14 H14 119.7
C13 C14 H14 119.7
C14 C15 C16 117.9(9)
C14 C15 C19 120.1(9)
C16 C15 C19 122.0(9)
C17 C16 C15 121.9(9)
C17 C16 H16 119.0
C15 C16 H16 119.0
C16 C17 C18 119.1(8)
C16 C17 C31 121.1(8)
C18 C17 C31 119.9(9)
C17 C18 C13 119.0(9)
C17 C18 H18 120.5
C13 C18 H18 120.5
C24 C19 C20 120.2(11)
C24 C19 C15 120.9(10)
C20 C19 C15 118.7(10)
C21 C20 C19 117.2(13)
C21 C20 C25 120.5(14)
C19 C20 C25 122.3(12)
C22 C21 C20 122.2(16)
C22 C21 H21 118.9
C20 C21 H21 118.9
C21 C22 C23 121.0(15)
C21 C22 H22 119.5
C23 C22 H22 119.5
C22 C23 C24 119.7(14)
C22 C23 H23 120.1
C24 C23 H23 120.1
C19 C24 C23 119.5(13)
C19 C24 C28 121.3(10)
C23 C24 C28 119.1(12)
C26 C25 C27 111.2(16)
C26 C25 C20 112.4(13)
C27 C25 C20 111.7(17)
C26 C25 H25 107.1
C27 C25 H25 107.1
C20 C25 H25 107.1
C25 C26 H26A 109.5
C25 C26 H26B 109.5
H26A C26 H26B 109.5
C25 C26 H26C 109.5
H26A C26 H26C 109.5
H26B C26 H26C 109.5
C25 C27 H27A 109.5
C25 C27 H27B 109.5
H27A C27 H27B 109.5
C25 C27 H27C 109.5
H27A C27 H27C 109.5
H27B C27 H27C 109.5
C30 C28 C29 110.4(14)
C30 C28 C24 113.2(12)
C29 C28 C24 113.4(12)
C30 C28 H28 106.4
C29 C28 H28 106.4
C24 C28 H28 106.4
C28 C29 H29A 109.5
C28 C29 H29B 109.5
H29A C29 H29B 109.5
C28 C29 H29C 109.5
H29A C29 H29C 109.5
H29B C29 H29C 109.5
C28 C30 H30A 109.5
C28 C30 H30B 109.5
H30A C30 H30B 109.5
C28 C30 H30C 109.5
H30A C30 H30C 109.5
H30B C30 H30C 109.5
C32 C31 C36 122.8(11)
C32 C31 C17 119.5(9)
C36 C31 C17 117.7(13)
C33 C32 C31 116.1(12)
C33 C32 C37 122.0(13)
C31 C32 C37 121.8(9)
C34 C33 C32 122.0(15)
C34 C33 H33 119.0
C32 C33 H33 119.0
C35 C34 C33 121.5(12)
C35 C34 H34 119.3
C33 C34 H34 119.3
C34 C35 C36 121.3(14)
C34 C35 H35 119.3
C36 C35 H35 119.3
C35 C36 C31 116.2(16)
C35 C36 C40 118.4(13)
C31 C36 C40 125.4(11)
C32 C37 C39 112.7(11)
C32 C37 C38 108.8(10)
C39 C37 C38 113.2(14)
C32 C37 H37 107.3
C39 C37 H37 107.3
C38 C37 H37 107.3
C37 C38 H38A 109.5
C37 C38 H38B 109.5
H38A C38 H38B 109.5
C37 C38 H38C 109.5
H38A C38 H38C 109.5
H38B C38 H38C 109.5
C37 C39 H39A 109.5
C37 C39 H39B 109.5
H39A C39 H39B 109.5
C37 C39 H39C 109.5
H39A C39 H39C 109.5
H39B C39 H39C 109.5
C36 C40 C42 112.8(14)
C36 C40 C41 111.8(14)
C42 C40 C41 112.2(13)
C36 C40 H40 106.5
C42 C40 H40 106.5
C41 C40 H40 106.5
C40 C41 H41A 109.5
C40 C41 H41B 109.5
H41A C41 H41B 109.5
C40 C41 H41C 109.5
H41A C41 H41C 109.5
H41B C41 H41C 109.5
C40 C42 H42A 109.5
C40 C42 H42B 109.5
H42A C42 H42B 109.5
C40 C42 H42C 109.5
H42A C42 H42C 109.5
H42B C42 H42C 109.5
C48 C43 C44 121.9(7)
C48 C43 N2 119.6(7)
C44 C43 N2 118.5(6)
C45 C44 C43 118.9(7)
C45 C44 H44 120.6
C43 C44 H44 120.6
C46 C45 C44 118.3(7)
C46 C45 C49 122.6(7)
C44 C45 C49 119.1(7)
C47 C46 C45 122.6(7)
C47 C46 H46 118.7
C45 C46 H46 118.7
C46 C47 C48 118.2(6)
C46 C47 C61 121.2(7)
C48 C47 C61 120.6(7)
C43 C48 C47 120.1(7)
C43 C48 H48 119.9
C47 C48 H48 119.9
C54 C49 C50 122.2(8)
C54 C49 C45 119.6(8)
C50 C49 C45 118.2(8)
C51 C50 C49 118.2(10)
C51 C50 C55 120.2(9)
C49 C50 C55 121.5(8)
C52 C51 C50 119.5(11)
C52 C51 H51 120.3
C50 C51 H51 120.3
C53 C52 C51 122.5(11)
C53 C52 H52 118.7
C51 C52 H52 118.7
C52 C53 C54 120.1(11)
C52 C53 H53 120.0
C54 C53 H53 120.0
C53 C54 C49 117.6(10)
C53 C54 C58 119.7(9)
C49 C54 C58 122.7(8)
C57 C55 C56 106.7(12)
C57 C55 C50 113.0(11)
C56 C55 C50 112.7(9)
C57 C55 H55 108.1
C56 C55 H55 108.1
C50 C55 H55 108.1
C55 C56 H56A 109.5
C55 C56 H56B 109.5
H56A C56 H56B 109.5
C55 C56 H56C 109.5
H56A C56 H56C 109.5
H56B C56 H56C 109.5
C55 C57 H57A 109.5
C55 C57 H57B 109.5
H57A C57 H57B 109.5
C55 C57 H57C 109.5
H57A C57 H57C 109.5
H57B C57 H57C 109.5
C59 C58 C54 110.6(9)
C59 C58 C60 109.8(10)
C54 C58 C60 114.2(9)
C59 C58 H58 107.3
C54 C58 H58 107.3
C60 C58 H58 107.3
C58 C59 H59A 109.5
C58 C59 H59B 109.5
H59A C59 H59B 109.5
C58 C59 H59C 109.5
H59A C59 H59C 109.5
H59B C59 H59C 109.5
C58 C60 H60A 109.5
C58 C60 H60B 109.5
H60A C60 H60B 109.5
C58 C60 H60C 109.5
H60A C60 H60C 109.5
H60B C60 H60C 109.5
C62 C61 C66 121.2(7)
C62 C61 C47 118.8(7)
C66 C61 C47 119.9(7)
C63 C62 C61 118.1(9)
C63 C62 C67 120.5(9)
C61 C62 C67 121.2(7)
C64 C63 C62 121.7(10)
C64 C63 H63 119.2
C62 C63 H63 119.2
C65 C64 C63 119.9(8)
C65 C64 H64 120.1
C63 C64 H64 120.1
C64 C65 C66 122.1(9)
C64 C65 H65 119.0
C66 C65 H65 119.0
C65 C66 C61 117.1(9)
C65 C66 C70 120.8(8)
C61 C66 C70 122.1(7)
C68 C67 C69 111.4(12)
C68 C67 C62 112.4(11)
C69 C67 C62 112.2(11)
C68 C67 H67 106.8
C69 C67 H67 106.8
C62 C67 H67 106.8
C67 C68 H68A 109.5
C67 C68 H68B 109.5
H68A C68 H68B 109.5
C67 C68 H68C 109.5
H68A C68 H68C 109.5
H68B C68 H68C 109.5
C67 C69 H69A 109.5
C67 C69 H69B 109.5
H69A C69 H69B 109.5
C67 C69 H69C 109.5
H69A C69 H69C 109.5
H69B C69 H69C 109.5
C71 C70 C72 109.2(10)
C71 C70 C66 113.2(9)
C72 C70 C66 111.6(12)
C71 C70 H70 107.5
C72 C70 H70 107.5
C66 C70 H70 107.5
C70 C71 H71A 109.5
C70 C71 H71B 109.5
H71A C71 H71B 109.5
C70 C71 H71C 109.5
H71A C71 H71C 109.5
H71B C71 H71C 109.5
C70 C72 H72A 109.5
C70 C72 H72B 109.5
H72A C72 H72B 109.5
C70 C72 H72C 109.5
H72A C72 H72C 109.5
H72B C72 H72C 109.5
F2 C73 F3 110.7(14)
F2 C73 F1 107.2(13)
F3 C73 F1 106.0(13)
F2 C73 S1 112.4(11)
F3 C73 S1 111.8(10)
F1 C73 S1 108.4(11)
F5 C74 F4 110.0(13)
F5 C74 F6 109.0(14)
F4 C74 F6 107.4(13)
F5 C74 S2 109.5(11)
F4 C74 S2 110.6(11)
F6 C74 S2 110.2(10)
C80 C75 C76 117.6(14)
C80 C75 Ag1 89.6(9)
C76 C75 Ag1 90.8(8)
C75 C76 C77 120.9(12)
C75 C76 H76 119.5
C77 C76 H76 119.5
C78 C77 C76 121.4(13)
C78 C77 H77 119.3
C76 C77 H77 119.3
C77 C78 C79 116.9(13)
C77 C78 H78 121.6
C79 C78 H78 121.6
C78 C79 C80 122.7(12)
C78 C79 H79 118.6
C80 C79 H79 118.6
C75 C80 C79 120.4(13)
C75 C80 H80 119.8
C79 C80 H80 119.8
C82 C81 C86 123.2(17)
C82 C81 H81 118.4
C86 C81 H81 118.4
C81 C82 C83 116.9(19)
C81 C82 H82 121.6
C83 C82 H82 121.6
C82 C83 C84 122.4(17)
C82 C83 H83 118.8
C84 C83 H83 118.8
C85 C84 C83 118.8(16)
C85 C84 H84 120.6
C83 C84 H84 120.6
C84 C85 C86 119.8(18)
C84 C85 H85 120.1
C86 C85 H85 120.1
C81 C86 C85 118.8(16)
C81 C86 H86 120.6
C85 C86 H86 120.6
C92 C87 C88 120.7(17)
C92 C87 H87 119.7
C88 C87 H87 119.7
C87 C88 C89 116(2)
C87 C88 H88 122.0
C89 C88 H88 122.0
C90 C89 C88 117(2)
C90 C89 H89 121.7
C88 C89 H89 121.7
C91 C90 C89 128(3)
C91 C90 H90 116.1
C89 C90 H90 116.1
C90 C91 C92 115(3)
C90 C91 H91 122.6
C92 C91 H91 122.6
C91 C92 C87 124(2)
C91 C92 H92 118.1
C87 C92 H92 118.1
C94 C93 C98 120(2)
C94 C93 H93 119.8
C98 C93 H93 119.8
C93 C94 C95 122(3)
C93 C94 H94 119.0
C95 C94 H94 119.0
C96 C95 C94 118(3)
C96 C95 H95 121.0
C94 C95 H95 121.0
C95 C96 C97 123(2)
C95 C96 H96 118.5
C97 C96 H96 118.5
C96 C97 C98 122(2)
C96 C97 H97 119.0
C98 C97 H97 119.0
C93 C98 C97 114(2)
C93 C98 H98 122.9
C97 C98 H98 122.9

loop_
_geom_bond_atom_site_label_1
_geom_bond_atom_site_label_2
_geom_bond_distance
Ag1 O2 2.276(5)
Ag1 O1 2.436(5)
Ag1 N3 2.443(8)
Ag1 C75 2.446(12)
Pt1 O2 1.981(5)
Pt1 O1 1.989(5)
Pt1 N1 1.992(6)
Pt1 N2 1.998(6)
S1 O3 1.405(10)
S1 O4 1.431(9)
S1 N3 1.595(9)
S1 C73 1.825(15)
S2 O6 1.420(7)
S2 O5 1.422(8)
S2 N3 1.565(8)
S2 C74 1.838(13)
F1 C73 1.339(16)
F2 C73 1.289(16)
F3 C73 1.312(16)
F4 C74 1.314(18)
F5 C74 1.299(17)
F6 C74 1.318(15)
N1 C1 1.292(10)
N1 C13 1.440(10)
N2 C2 1.278(9)
N2 C43 1.436(9)
C1 C11 1.450(11)
C1 C2 1.470(10)
C2 C3 1.474(10)
C3 C4 1.354(11)
C3 C12 1.411(11)
C4 C5 1.406(13)
C4 H4 0.9300
C5 C6 1.367(15)
C5 H5 0.9300
C6 C7 1.412(15)
C6 H6 0.9300
C7 C12 1.402(12)
C7 C8 1.414(14)
C8 C9 1.342(15)
C8 H8 0.9300
C9 C10 1.413(13)
C9 H9 0.9300
C10 C11 1.378(12)
C10 H10 0.9300
C11 C12 1.423(13)
C13 C14 1.375(12)
C13 C18 1.390(11)
C14 C15 1.375(12)
C14 H14 0.9300
C15 C16 1.404(14)
C15 C19 1.498(14)
C16 C17 1.386(14)
C16 H16 0.9300
C17 C18 1.387(12)
C17 C31 1.494(13)
C18 H18 0.9300
C19 C24 1.378(16)
C19 C20 1.430(17)
C20 C21 1.366(19)
C20 C25 1.53(2)
C21 C22 1.34(2)
C21 H21 0.9300
C22 C23 1.37(2)
C22 H22 0.9300
C23 C24 1.383(17)
C23 H23 0.9300
C24 C28 1.521(18)
C25 C26 1.52(2)
C25 C27 1.52(3)
C25 H25 0.9800
C26 H26A 0.9600
C26 H26B 0.9600
C26 H26C 0.9600
C27 H27A 0.9600
C27 H27B 0.9600
C27 H27C 0.9600
C28 C30 1.509(15)
C28 C29 1.52(2)
C28 H28 0.9800
C29 H29A 0.9600
C29 H29B 0.9600
C29 H29C 0.9600
C30 H30A 0.9600
C30 H30B 0.9600
C30 H30C 0.9600
C31 C32 1.403(18)
C31 C36 1.417(17)
C32 C33 1.379(14)
C32 C37 1.480(17)
C33 C34 1.37(2)
C33 H33 0.9300
C34 C35 1.34(3)
C34 H34 0.9300
C35 C36 1.401(19)
C35 H35 0.9300
C36 C40 1.51(2)
C37 C39 1.493(16)
C37 C38 1.505(19)
C37 H37 0.9800
C38 H38A 0.9600
C38 H38B 0.9600
C38 H38C 0.9600
C39 H39A 0.9600
C39 H39B 0.9600
C39 H39C 0.9600
C40 C42 1.533(19)
C40 C41 1.56(2)
C40 H40 0.9800
C41 H41A 0.9600
C41 H41B 0.9600
C41 H41C 0.9600
C42 H42A 0.9600
C42 H42B 0.9600
C42 H42C 0.9600
C43 C48 1.363(10)
C43 C44 1.390(11)
C44 C45 1.389(11)
C44 H44 0.9300
C45 C46 1.388(10)
C45 C49 1.501(11)
C46 C47 1.378(11)
C46 H46 0.9300
C47 C48 1.383(10)
C47 C61 1.489(9)
C48 H48 0.9300
C49 C54 1.407(12)
C49 C50 1.408(13)
C50 C51 1.392(13)
C50 C55 1.509(14)
C51 C52 1.382(17)
C51 H51 0.9300
C52 C53 1.371(17)
C52 H52 0.9300
C53 C54 1.398(14)
C53 H53 0.9300
C54 C58 1.516(14)
C55 C57 1.463(16)
C55 C56 1.502(16)
C55 H55 0.9800
C56 H56A 0.9600
C56 H56B 0.9600
C56 H56C 0.9600
C57 H57A 0.9600
C57 H57B 0.9600
C57 H57C 0.9600
C58 C59 1.512(13)
C58 C60 1.536(15)
C58 H58 0.9800
C59 H59A 0.9600
C59 H59B 0.9600
C59 H59C 0.9600
C60 H60A 0.9600
C60 H60B 0.9600
C60 H60C 0.9600
C61 C62 1.396(12)
C61 C66 1.400(11)
C62 C63 1.373(12)
C62 C67 1.521(14)
C63 C64 1.366(15)
C63 H63 0.9300
C64 C65 1.349(15)
C64 H64 0.9300
C65 C66 1.392(12)
C65 H65 0.9300
C66 C70 1.516(13)
C67 C68 1.457(19)
C67 C69 1.507(17)
C67 H67 0.9800
C68 H68A 0.9600
C68 H68B 0.9600
C68 H68C 0.9600
C69 H69A 0.9600
C69 H69B 0.9600
C69 H69C 0.9600
C70 C71 1.471(16)
C70 C72 1.498(17)
C70 H70 0.9800
C71 H71A 0.9600
C71 H71B 0.9600
C71 H71C 0.9600
C72 H72A 0.9600
C72 H72B 0.9600
C72 H72C 0.9600
C75 C80 1.347(18)
C75 C76 1.35(2)
C76 C77 1.40(2)
C76 H76 0.9300
C77 C78 1.332(16)
C77 H77 0.9300
C78 C79 1.347(17)
C78 H78 0.9300
C79 C80 1.377(19)
C79 H79 0.9300
C80 H80 0.9300
C81 C82 1.34(2)
C81 C86 1.35(2)
C81 H81 0.9300
C82 C83 1.36(2)
C82 H82 0.9300
C83 C84 1.36(2)
C83 H83 0.9300
C84 C85 1.36(2)
C84 H84 0.9300
C85 C86 1.37(2)
C85 H85 0.9300
C86 H86 0.9300
C87 C92 1.36(2)
C87 C88 1.40(2)
C87 H87 0.9300
C88 C89 1.46(3)
C88 H88 0.9300
C89 C90 1.35(3)
C89 H89 0.9300
C90 C91 1.34(3)
C90 H90 0.9300
C91 C92 1.36(2)
C91 H91 0.9300
C92 H92 0.9300
C93 C94 1.35(4)
C93 C98 1.40(4)
C93 H93 0.9300
C94 C95 1.39(3)
C94 H94 0.9300
C95 C96 1.30(3)
C95 H95 0.9300
C96 C97 1.32(3)
C96 H96 0.9300
C97 C98 1.43(2)
C97 H97 0.9300
C98 H98 0.9300

loop_
_geom_torsion_atom_site_label_1
_geom_torsion_atom_site_label_2
_geom_torsion_atom_site_label_3
_geom_torsion_atom_site_label_4
_geom_torsion
O2 Pt1 O1 Ag1 13.7(2)
N1 Pt1 O1 Ag1 -150(9)
N2 Pt1 O1 Ag1 -167.8(2)
O2 Ag1 O1 Pt1 -12.8(2)
N3 Ag1 O1 Pt1 72.0(3)
C75 Ag1 O1 Pt1 -154.4(4)
O1 Pt1 O2 Ag1 -15.1(3)
N1 Pt1 O2 Ag1 164.5(3)
N2 Pt1 O2 Ag1 -155(5)
O1 Ag1 O2 Pt1 13.2(2)
N3 Ag1 O2 Pt1 -109.1(3)
C75 Ag1 O2 Pt1 90.5(6)
O2 Pt1 N1 C1 -177.6(5)
O1 Pt1 N1 C1 -14(10)
N2 Pt1 N1 C1 3.9(5)
O2 Pt1 N1 C13 2.9(6)
O1 Pt1 N1 C13 166(9)
N2 Pt1 N1 C13 -175.6(6)
O2 Pt1 N2 C2 -44(6)
O1 Pt1 N2 C2 176.1(5)
N1 Pt1 N2 C2 -3.4(5)
O2 Pt1 N2 C43 136(5)
O1 Pt1 N2 C43 -4.0(6)
N1 Pt1 N2 C43 176.5(6)
O6 S2 N3 S1 -19.3(8)
O5 S2 N3 S1 -157.2(6)
C74 S2 N3 S1 93.4(8)
O6 S2 N3 Ag1 160.2(4)
O5 S2 N3 Ag1 22.3(6)
C74 S2 N3 Ag1 -87.1(7)
O3 S1 N3 S2 -159.6(7)
O4 S1 N3 S2 -21.1(9)
C73 S1 N3 S2 91.6(8)
O3 S1 N3 Ag1 20.8(8)
O4 S1 N3 Ag1 159.4(6)
C73 S1 N3 Ag1 -88.0(6)
O2 Ag1 N3 S2 -36.5(5)
O1 Ag1 N3 S2 -105.1(5)
C75 Ag1 N3 S2 129.6(5)
O2 Ag1 N3 S1 143.1(4)
O1 Ag1 N3 S1 74.5(5)
C75 Ag1 N3 S1 -50.8(6)
C13 N1 C1 C11 4.0(14)
Pt1 N1 C1 C11 -175.6(8)
C13 N1 C1 C2 175.7(7)
Pt1 N1 C1 C2 -3.8(8)
C43 N2 C2 C1 -177.5(6)
Pt1 N2 C2 C1 2.4(8)
C43 N2 C2 C3 -3.7(13)
Pt1 N2 C2 C3 176.2(7)
N1 C1 C2 N2 1.0(10)
C11 C1 C2 N2 175.0(7)
N1 C1 C2 C3 -174.5(6)
C11 C1 C2 C3 -0.5(9)
N2 C2 C3 C4 3.2(17)
C1 C2 C3 C4 177.4(9)
N2 C2 C3 C12 -174.0(9)
C1 C2 C3 C12 0.2(8)
C12 C3 C4 C5 -0.1(13)
C2 C3 C4 C5 -176.9(9)
C3 C4 C5 C6 0.3(16)
C4 C5 C6 C7 0.3(17)
C5 C6 C7 C12 -1.2(15)
C5 C6 C7 C8 178.1(11)
C12 C7 C8 C9 1.2(16)
C6 C7 C8 C9 -178.0(11)
C7 C8 C9 C10 -0.4(18)
C8 C9 C10 C11 -0.2(16)
C9 C10 C11 C12 0.0(13)
C9 C10 C11 C1 177.2(10)
N1 C1 C11 C10 -4.8(18)
C2 C1 C11 C10 -176.9(10)
N1 C1 C11 C12 172.6(9)
C2 C1 C11 C12 0.5(9)
C6 C7 C12 C3 1.5(13)
C8 C7 C12 C3 -177.9(8)
C6 C7 C12 C11 177.9(9)
C8 C7 C12 C11 -1.4(13)
C4 C3 C12 C7 -0.9(13)
C2 C3 C12 C7 176.9(8)
C4 C3 C12 C11 -177.6(8)
C2 C3 C12 C11 0.1(9)
C10 C11 C12 C7 0.8(13)
C1 C11 C12 C7 -177.2(8)
C10 C11 C12 C3 177.6(8)
C1 C11 C12 C3 -0.4(10)
C1 N1 C13 C14 -122.3(8)
Pt1 N1 C13 C14 57.1(9)
C1 N1 C13 C18 60.3(11)
Pt1 N1 C13 C18 -120.3(7)
C18 C13 C14 C15 -2.0(13)
N1 C13 C14 C15 -179.4(8)
C13 C14 C15 C16 2.4(14)
C13 C14 C15 C19 -179.4(9)
C14 C15 C16 C17 -1.5(15)
C19 C15 C16 C17 -179.6(10)
C15 C16 C17 C18 0.0(15)
C15 C16 C17 C31 180.0(10)
C16 C17 C18 C13 0.4(13)
C31 C17 C18 C13 -179.5(9)
C14 C13 C18 C17 0.6(13)
N1 C13 C18 C17 177.9(8)
C14 C15 C19 C24 -82.0(15)
C16 C15 C19 C24 96.1(13)
C14 C15 C19 C20 94.2(12)
C16 C15 C19 C20 -87.7(15)
C24 C19 C20 C21 -2(2)
C15 C19 C20 C21 -177.8(13)
C24 C19 C20 C25 178.4(14)
C15 C19 C20 C25 2.1(19)
C19 C20 C21 C22 2(3)
C25 C20 C21 C22 -177.8(18)
C20 C21 C22 C23 -3(3)
C21 C22 C23 C24 4(3)
C20 C19 C24 C23 2.1(19)
C15 C19 C24 C23 178.3(12)
C20 C19 C24 C28 179.7(12)
C15 C19 C24 C28 -4.1(18)
C22 C23 C24 C19 -3(2)
C22 C23 C24 C28 179.2(15)
C21 C20 C25 C26 -67(2)
C19 C20 C25 C26 112.6(16)
C21 C20 C25 C27 58(2)
C19 C20 C25 C27 -121.6(16)
C19 C24 C28 C30 132.4(13)
C23 C24 C28 C30 -50.0(18)
C19 C24 C28 C29 -100.8(16)
C23 C24 C28 C29 76.8(18)
C16 C17 C31 C32 -105.2(13)
C18 C17 C31 C32 74.8(13)
C16 C17 C31 C36 76.4(13)
C18 C17 C31 C36 -103.6(12)
C36 C31 C32 C33 0.1(18)
C17 C31 C32 C33 -178.3(11)
C36 C31 C32 C37 -175.5(11)
C17 C31 C32 C37 6.2(17)
C31 C32 C33 C34 1(2)
C37 C32 C33 C34 176.6(14)
C32 C33 C34 C35 -3(3)
C33 C34 C35 C36 3(3)
C34 C35 C36 C31 -2(2)
C34 C35 C36 C40 176.7(16)
C32 C31 C36 C35 0.4(17)
C17 C31 C36 C35 178.8(11)
C32 C31 C36 C40 -178.3(12)
C17 C31 C36 C40 0.1(17)
C33 C32 C37 C39 -51.1(19)
C31 C32 C37 C39 124.2(14)
C33 C32 C37 C38 75.3(15)
C31 C32 C37 C38 -109.5(14)
C35 C36 C40 C42 -58.6(17)
C31 C36 C40 C42 120.1(13)
C35 C36 C40 C41 69.0(17)
C31 C36 C40 C41 -112.3(14)
C2 N2 C43 C48 111.2(8)
Pt1 N2 C43 C48 -68.7(8)
C2 N2 C43 C44 -70.3(9)
Pt1 N2 C43 C44 109.8(7)
C48 C43 C44 C45 0.7(11)
N2 C43 C44 C45 -177.8(7)
C43 C44 C45 C46 -1.5(11)
C43 C44 C45 C49 177.4(7)
C44 C45 C46 C47 0.6(12)
C49 C45 C46 C47 -178.2(7)
C45 C46 C47 C48 1.1(11)
C45 C46 C47 C61 -179.2(7)
C44 C43 C48 C47 1.1(11)
N2 C43 C48 C47 179.6(6)
C46 C47 C48 C43 -1.9(11)
C61 C47 C48 C43 178.4(7)
C46 C45 C49 C54 -91.4(10)
C44 C45 C49 C54 89.8(9)
C46 C45 C49 C50 90.0(9)
C44 C45 C49 C50 -88.8(10)
C54 C49 C50 C51 1.1(12)
C45 C49 C50 C51 179.6(8)
C54 C49 C50 C55 177.2(8)
C45 C49 C50 C55 -4.2(12)
C49 C50 C51 C52 -2.0(14)
C55 C50 C51 C52 -178.2(9)
C50 C51 C52 C53 1.7(17)
C51 C52 C53 C54 -0.4(18)
C52 C53 C54 C49 -0.6(15)
C52 C53 C54 C58 177.3(10)
C50 C49 C54 C53 0.2(13)
C45 C49 C54 C53 -178.3(8)
C50 C49 C54 C58 -177.6(8)
C45 C49 C54 C58 3.9(12)
C51 C50 C55 C57 76.6(13)
C49 C50 C55 C57 -99.5(13)
C51 C50 C55 C56 -44.5(14)
C49 C50 C55 C56 139.4(11)
C53 C54 C58 C59 -71.5(12)
C49 C54 C58 C59 106.3(11)
C53 C54 C58 C60 52.9(13)
C49 C54 C58 C60 -129.3(10)
C46 C47 C61 C62 100.0(10)
C48 C47 C61 C62 -80.3(10)
C46 C47 C61 C66 -83.0(10)
C48 C47 C61 C66 96.6(10)
C66 C61 C62 C63 0.8(15)
C47 C61 C62 C63 177.7(9)
C66 C61 C62 C67 176.0(10)
C47 C61 C62 C67 -7.1(14)
C61 C62 C63 C64 -1.8(17)
C67 C62 C63 C64 -177.0(11)
C62 C63 C64 C65 1.8(18)
C63 C64 C65 C66 -0.8(17)
C64 C65 C66 C61 -0.1(15)
C64 C65 C66 C70 178.9(10)
C62 C61 C66 C65 0.1(14)
C47 C61 C66 C65 -176.8(8)
C62 C61 C66 C70 -178.9(9)
C47 C61 C66 C70 4.2(13)
C63 C62 C67 C68 83.8(14)
C61 C62 C67 C68 -91.2(13)
C63 C62 C67 C69 -42.7(16)
C61 C62 C67 C69 142.2(12)
C65 C66 C70 C71 -53.4(14)
C61 C66 C70 C71 125.5(11)
C65 C66 C70 C72 70.2(13)
C61 C66 C70 C72 -110.8(12)
O3 S1 C73 F2 66.3(13)
O4 S1 C73 F2 -60.8(13)
N3 S1 C73 F2 177.8(11)
O3 S1 C73 F3 -168.5(11)
O4 S1 C73 F3 64.4(12)
N3 S1 C73 F3 -57.0(11)
O3 S1 C73 F1 -52.0(12)
O4 S1 C73 F1 -179.1(10)
N3 S1 C73 F1 59.5(11)
O6 S2 C74 F5 -59.9(14)
O5 S2 C74 F5 66.2(13)
N3 S2 C74 F5 179.0(11)
O6 S2 C74 F4 61.6(11)
O5 S2 C74 F4 -172.3(9)
N3 S2 C74 F4 -59.5(11)
O6 S2 C74 F6 -179.7(12)
O5 S2 C74 F6 -53.7(13)
N3 S2 C74 F6 59.2(14)
O2 Ag1 C75 C80 117.8(9)
O1 Ag1 C75 C80 -175.8(9)
N3 Ag1 C75 C80 -39.9(11)
O2 Ag1 C75 C76 0.3(12)
O1 Ag1 C75 C76 66.7(9)
N3 Ag1 C75 C76 -157.4(8)
C80 C75 C76 C77 5(2)
Ag1 C75 C76 C77 94.4(13)
C75 C76 C77 C78 -2(2)
C76 C77 C78 C79 -0.9(19)
C77 C78 C79 C80 2(2)
C76 C75 C80 C79 -3.8(19)
Ag1 C75 C80 C79 -94.4(13)
C78 C79 C80 C75 1(2)
C86 C81 C82 C83 3(2)
C81 C82 C83 C84 -3(2)
C82 C83 C84 C85 1(2)
C83 C84 C85 C86 0.7(18)
C82 C81 C86 C85 -1(2)
C84 C85 C86 C81 -0.7(19)
C92 C87 C88 C89 3(2)
C87 C88 C89 C90 -4(3)
C88 C89 C90 C91 4(4)
C89 C90 C91 C92 -4(3)
C90 C91 C92 C87 4(2)
C88 C87 C92 C91 -4(2)
C98 C93 C94 C95 -4(5)
C93 C94 C95 C96 -2(5)
C94 C95 C96 C97 3(4)
C95 C96 C97 C98 1(3)
C94 C93 C98 C97 7(4)
C96 C97 C98 C93 -6(3)

loop_
_platon_squeeze_void_nr
_platon_squeeze_void_average_x
_platon_squeeze_void_average_y
_platon_squeeze_void_average_z
_platon_squeeze_void_volume
_platon_squeeze_void_count_electrons
_platon_squeeze_void_content
1 0.000 0.555 0.412 21 2 ' '
2 -0.001 0.445 0.588 21 2 ' '
3 0.500 0.000 1.000 266 74 ' '
